data_4109577
loop_
_publ_author_name
'Qilong Shen'
'John F. Hartwig'

_publ_section_title
;
 Lewis Acid Acceleration of C-N Bond-Forming Reductive Elimination from
 Heteroarylpalladium Complexes and Catalytic Amidation of Heteroaryl
 Bromides
;
_journal_name_full 'Journal of the American Chemical Society'
_journal_page_first 7734
_journal_page_last 7735
_journal_paper_doi 10.1021/ja0722473
_journal_volume 129
_journal_year 2007
_chemical_formula_sum 'C65 H74 N2 O4 P2 Pd'
_chemical_formula_weight 1115.60
_chemical_name_systematic
; 
 ? 
;
_space_group_IT_number 14
_symmetry_cell_setting monoclinic
_symmetry_space_group_name_Hall '-P 2ybc'
_symmetry_space_group_name_H-M 'P 1 21/c 1'
_atom_sites_solution_hydrogens geom
_atom_sites_solution_primary direct
_atom_sites_solution_secondary difmap
_audit_creation_method SHELXL-97
_cell_angle_alpha 90.00
_cell_angle_beta 96.34(3)
_cell_angle_gamma 90.00
_cell_formula_units_Z 4
_cell_length_a 12.778(3)
_cell_length_b 21.822(4)
_cell_length_c 20.534(4)
_cell_measurement_temperature 173(2)
_cell_volume 5691(2)
_computing_cell_refinement Denzo
_computing_data_collection 'Nonius Collect'
_computing_data_reduction Denzo
_computing_molecular_graphics XP
_computing_publication_material XCIF
_computing_structure_refinement 'SHELXL-97 (Sheldrick, 1997)'
_computing_structure_solution 'SHELXS-97 (Sheldrick, 1990)'
_diffrn_ambient_temperature 173(2)
_diffrn_measured_fraction_theta_full 0.994
_diffrn_measured_fraction_theta_max 0.994
_diffrn_measurement_device_type 'Nonius KappaCCD'
_diffrn_measurement_method '\w scans'
_diffrn_radiation_monochromator graphite
_diffrn_radiation_source 'fine-focus sealed tube'
_diffrn_radiation_type MoK\a
_diffrn_radiation_wavelength 0.71073
_diffrn_reflns_av_R_equivalents 0.0453
_diffrn_reflns_av_sigmaI/netI 0.0785
_diffrn_reflns_limit_h_max 17
_diffrn_reflns_limit_h_min -17
_diffrn_reflns_limit_k_max 26
_diffrn_reflns_limit_k_min -29
_diffrn_reflns_limit_l_max 27
_diffrn_reflns_limit_l_min -27
_diffrn_reflns_number 24145
_diffrn_reflns_theta_full 28.30
_diffrn_reflns_theta_max 28.30
_diffrn_reflns_theta_min 2.19
_exptl_absorpt_coefficient_mu 0.432
_exptl_absorpt_correction_T_max 0.8997
_exptl_absorpt_correction_T_min 0.8997
_exptl_absorpt_correction_type none
_exptl_crystal_colour red
_exptl_crystal_density_diffrn 1.302
_exptl_crystal_description block
_exptl_crystal_F_000 2344
_exptl_crystal_size_max 0.25
_exptl_crystal_size_mid 0.25
_exptl_crystal_size_min 0.25
_refine_diff_density_max 0.994
_refine_diff_density_min -0.674
_refine_diff_density_rms 0.084
_refine_ls_extinction_method none
_refine_ls_goodness_of_fit_ref 1.010
_refine_ls_hydrogen_treatment constr
_refine_ls_matrix_type full
_refine_ls_number_parameters 667
_refine_ls_number_reflns 14065
_refine_ls_number_restraints 0
_refine_ls_restrained_S_all 1.010
_refine_ls_R_factor_all 0.0963
_refine_ls_R_factor_gt 0.0546
_refine_ls_shift/su_max 2.370
_refine_ls_shift/su_mean 0.104
_refine_ls_structure_factor_coef Fsqd
_refine_ls_weighting_details 'calc w=1/[\s^2^(Fo^2^)+(0.1000P)^2^+0.0000P] where P=(Fo^2^+2Fc^2^)/3'
_refine_ls_weighting_scheme calc
_refine_ls_wR_factor_gt 0.1459
_refine_ls_wR_factor_ref 0.1651
_reflns_number_gt 9398
_reflns_number_total 14065
_reflns_threshold_expression >2sigma(I)
_cod_data_source_file ja0722473si20070329_111829.cif
_cod_data_source_block qs02
_cod_database_code 4109577

loop_
_symmetry_equiv_pos_as_xyz
'x, y, z'
'-x, y+1/2, -z+1/2'
'-x, -y, -z'
'x, -y-1/2, z-1/2'

loop_
_atom_site_label
_atom_site_type_symbol
_atom_site_fract_x
_atom_site_fract_y
_atom_site_fract_z
_atom_site_U_iso_or_equiv
_atom_site_adp_type
_atom_site_occupancy
_atom_site_symmetry_multiplicity
_atom_site_calc_flag
_atom_site_refinement_flags
Pd1 Pd 0.607095(14) 0.741271(8) 0.737306(8) 0.02817(5) Uani 1 1 d .
P1 P 0.56685(5) 0.64449(3) 0.78033(3) 0.02898(14) Uani 1 1 d .
P2 P 0.54843(5) 0.77449(3) 0.82984(3) 0.02987(15) Uani 1 1 d .
N1 N 0.66024(15) 0.71037(9) 0.65050(9) 0.0327(5) Uani 1 1 d .
N2 N 0.55144(17) 0.85359(9) 0.66842(9) 0.0402(6) Uani 1 1 d .
C1 C 0.63760(19) 0.57496(11) 0.76384(11) 0.0321(6) Uani 1 1 d .
C2 C 0.5968(2) 0.51689(11) 0.77028(13) 0.0415(7) Uani 1 1 d .
H2A H 0.5267 0.5122 0.7808 0.050 Uiso 1 1 calc R
C3 C 0.6571(2) 0.46547(13) 0.76160(14) 0.0507(8) Uani 1 1 d .
H3A H 0.6284 0.4257 0.7660 0.061 Uiso 1 1 calc R
C4 C 0.7573(3) 0.47205(15) 0.74687(16) 0.0670(10) Uani 1 1 d .
H4A H 0.7993 0.4368 0.7418 0.080 Uiso 1 1 calc R
C5 C 0.7984(3) 0.52949(16) 0.73921(18) 0.0699(10) Uani 1 1 d .
H5A H 0.8686 0.5335 0.7286 0.084 Uiso 1 1 calc R
C6 C 0.7395(2) 0.58097(13) 0.74674(14) 0.0498(8) Uani 1 1 d .
H6A H 0.7680 0.6204 0.7403 0.060 Uiso 1 1 calc R
C7 C 0.42768(19) 0.62284(10) 0.76772(11) 0.0313(6) Uani 1 1 d .
C8 C 0.3619(2) 0.62814(12) 0.81667(12) 0.0384(6) Uani 1 1 d .
H8A H 0.3899 0.6405 0.8594 0.046 Uiso 1 1 calc R
C9 C 0.2558(2) 0.61552(14) 0.80359(14) 0.0494(8) Uani 1 1 d .
H9A H 0.2108 0.6193 0.8372 0.059 Uiso 1 1 calc R
C10 C 0.2155(2) 0.59739(14) 0.74177(14) 0.0518(8) Uani 1 1 d .
H10A H 0.1423 0.5892 0.7327 0.062 Uiso 1 1 calc R
C11 C 0.2795(2) 0.59110(13) 0.69336(13) 0.0489(8) Uani 1 1 d .
H11A H 0.2511 0.5773 0.6512 0.059 Uiso 1 1 calc R
C12 C 0.3856(2) 0.60472(11) 0.70526(12) 0.0383(6) Uani 1 1 d .
H12A H 0.4295 0.6017 0.6710 0.046 Uiso 1 1 calc R
C13 C 0.58983(18) 0.65552(10) 0.86947(10) 0.0293(5) Uani 1 1 d .
C14 C 0.61597(19) 0.60853(11) 0.91388(11) 0.0346(6) Uani 1 1 d .
H14A H 0.6246 0.5679 0.8987 0.042 Uiso 1 1 calc R
C15 C 0.6294(2) 0.62103(12) 0.98045(11) 0.0388(6) Uani 1 1 d .
H15A H 0.6485 0.5890 1.0108 0.047 Uiso 1 1 calc R
C16 C 0.6151(2) 0.67970(12) 1.00300(12) 0.0411(7) Uani 1 1 d .
H16A H 0.6241 0.6878 1.0487 0.049 Uiso 1 1 calc R
C17 C 0.5876(2) 0.72711(12) 0.95898(11) 0.0365(6) Uani 1 1 d .
H17A H 0.5761 0.7673 0.9745 0.044 Uiso 1 1 calc R
C18 C 0.57732(18) 0.71507(11) 0.89215(10) 0.0309(6) Uani 1 1 d .
C19 C 0.4055(2) 0.78400(11) 0.82050(11) 0.0341(6) Uani 1 1 d .
C20 C 0.3481(2) 0.78199(14) 0.87424(13) 0.0477(7) Uani 1 1 d .
H20A H 0.3835 0.7771 0.9171 0.057 Uiso 1 1 calc R
C21 C 0.2414(2) 0.78705(16) 0.86557(16) 0.0610(9) Uani 1 1 d .
H21A H 0.2025 0.7847 0.9023 0.073 Uiso 1 1 calc R
C22 C 0.1890(2) 0.79566(15) 0.80330(16) 0.0609(9) Uani 1 1 d .
H22A H 0.1146 0.8005 0.7976 0.073 Uiso 1 1 calc R
C23 C 0.2455(2) 0.79718(14) 0.74957(14) 0.0527(8) Uani 1 1 d .
H23A H 0.2098 0.8025 0.7069 0.063 Uiso 1 1 calc R
C24 C 0.3534(2) 0.79101(12) 0.75779(12) 0.0409(7) Uani 1 1 d .
H24A H 0.3920 0.7915 0.7208 0.049 Uiso 1 1 calc R
C25 C 0.6014(2) 0.84501(11) 0.86809(11) 0.0362(6) Uani 1 1 d .
C26 C 0.7020(2) 0.84581(12) 0.90003(12) 0.0453(7) Uani 1 1 d .
H26A H 0.7407 0.8087 0.9059 0.054 Uiso 1 1 calc R
C27 C 0.7473(3) 0.89990(14) 0.92365(13) 0.0609(9) Uani 1 1 d .
H27A H 0.8158 0.9000 0.9469 0.073 Uiso 1 1 calc R
C28 C 0.6925(3) 0.95334(14) 0.91314(14) 0.0684(10) Uani 1 1 d .
H28A H 0.7244 0.9909 0.9279 0.082 Uiso 1 1 calc R
C29 C 0.5925(3) 0.95374(13) 0.88169(14) 0.0642(10) Uani 1 1 d .
H29A H 0.5550 0.9912 0.8753 0.077 Uiso 1 1 calc R
C30 C 0.5460(3) 0.89909(12) 0.85906(13) 0.0479(8) Uani 1 1 d .
H30A H 0.4763 0.8990 0.8375 0.057 Uiso 1 1 calc R
C31 C 0.58213(19) 0.68198(11) 0.60875(10) 0.0320(6) Uani 1 1 d .
C32 C 0.5946(2) 0.62383(12) 0.58001(12) 0.0406(7) Uani 1 1 d .
H32A H 0.6602 0.6032 0.5879 0.049 Uiso 1 1 calc R
C33 C 0.5127(2) 0.59659(13) 0.54060(12) 0.0483(8) Uani 1 1 d .
H33A H 0.5242 0.5578 0.5215 0.058 Uiso 1 1 calc R
C34 C 0.4146(2) 0.62394(13) 0.52801(12) 0.0487(8) Uani 1 1 d .
C35 C 0.4014(2) 0.68045(14) 0.55724(12) 0.0461(7) Uani 1 1 d .
H35A H 0.3346 0.6999 0.5505 0.055 Uiso 1 1 calc R
C36 C 0.4833(2) 0.70956(12) 0.59627(11) 0.0384(6) Uani 1 1 d .
H36A H 0.4715 0.7486 0.6145 0.046 Uiso 1 1 calc R
C37 C 0.3279(3) 0.59291(16) 0.48443(15) 0.0742(11) Uani 1 1 d .
H37A H 0.3534 0.5536 0.4693 0.111 Uiso 1 1 calc R
H37B H 0.3064 0.6191 0.4465 0.111 Uiso 1 1 calc R
H37C H 0.2675 0.5859 0.5091 0.111 Uiso 1 1 calc R
C38 C 0.76392(19) 0.70932(11) 0.63796(11) 0.0331(6) Uani 1 1 d .
C39 C 0.8467(2) 0.72126(12) 0.68755(12) 0.0416(7) Uani 1 1 d .
H39A H 0.8300 0.7303 0.7305 0.050 Uiso 1 1 calc R
C40 C 0.9496(2) 0.72028(14) 0.67630(14) 0.0484(8) Uani 1 1 d .
H40A H 1.0021 0.7281 0.7118 0.058 Uiso 1 1 calc R
C41 C 0.9807(2) 0.70840(14) 0.61539(15) 0.0507(8) Uani 1 1 d .
C42 C 0.9010(2) 0.69735(14) 0.56530(14) 0.0494(8) Uani 1 1 d .
H42A H 0.9192 0.6893 0.5225 0.059 Uiso 1 1 calc R
C43 C 0.7968(2) 0.69769(13) 0.57567(12) 0.0434(7) Uani 1 1 d .
H43A H 0.7451 0.6898 0.5398 0.052 Uiso 1 1 calc R
C44 C 1.0948(2) 0.70754(18) 0.60168(18) 0.0719(11) Uani 1 1 d .
H44A H 1.0984 0.6988 0.5552 0.108 Uiso 1 1 calc R
H44B H 1.1329 0.6757 0.6284 0.108 Uiso 1 1 calc R
H44C H 1.1269 0.7475 0.6126 0.108 Uiso 1 1 calc R
C45 C 0.6295(2) 0.82948(10) 0.70991(10) 0.0333(6) Uani 1 1 d .
C46 C 0.7161(2) 0.86426(12) 0.73296(12) 0.0421(7) Uani 1 1 d .
H46A H 0.7703 0.8464 0.7623 0.051 Uiso 1 1 calc R
C47 C 0.7251(2) 0.92409(13) 0.71422(15) 0.0545(8) Uani 1 1 d .
H47A H 0.7844 0.9480 0.7306 0.065 Uiso 1 1 calc R
C48 C 0.6460(2) 0.94878(13) 0.67091(14) 0.0543(8) Uani 1 1 d .
H48A H 0.6497 0.9900 0.6564 0.065 Uiso 1 1 calc R
C49 C 0.5624(2) 0.91233(13) 0.64957(13) 0.0509(8) Uani 1 1 d .
H49A H 0.5084 0.9294 0.6195 0.061 Uiso 1 1 calc R
O1 O 0.0969(4) 0.5016(2) 0.4279(2) 0.1813(19) Uani 1 1 d .
O2 O 0.9025(4) 0.8783(2) 0.5960(2) 0.184(2) Uani 1 1 d .
O3 O 0.3173(2) 0.96645(13) 0.53579(13) 0.0896(9) Uani 1 1 d .
O4 O 0.8670(4) 0.6943(2) 0.8976(3) 0.236(3) Uani 1 1 d .
C50 C 0.0568(4) 0.5668(2) 0.4104(3) 0.130(2) Uani 1 1 d .
H50A H 0.0200 0.5849 0.4458 0.156 Uiso 1 1 calc R
H50B H 0.1146 0.5943 0.4005 0.156 Uiso 1 1 calc R
C51 C -0.0176(4) 0.5535(3) 0.3506(2) 0.147(2) Uani 1 1 d .
H51A H -0.0800 0.5804 0.3504 0.177 Uiso 1 1 calc R
H51B H 0.0174 0.5632 0.3112 0.177 Uiso 1 1 calc R
C52 C -0.0456(4) 0.5022(3) 0.3477(4) 0.209(3) Uani 1 1 d .
H52A H -0.0319 0.4852 0.3048 0.251 Uiso 1 1 calc R
H52B H -0.1226 0.5011 0.3497 0.251 Uiso 1 1 calc R
C53 C -0.0008(4) 0.4674(3) 0.3934(2) 0.1308(19) Uani 1 1 d .
H53A H 0.0213 0.4284 0.3744 0.157 Uiso 1 1 calc R
H53B H -0.0508 0.4578 0.4255 0.157 Uiso 1 1 calc R
C54 C 0.9029(4) 0.9411(3) 0.5673(3) 0.131(2) Uani 1 1 d .
H54A H 0.9437 0.9419 0.5290 0.157 Uiso 1 1 calc R
H54B H 0.8302 0.9552 0.5533 0.157 Uiso 1 1 calc R
C55 C 0.9520(5) 0.9785(2) 0.6195(4) 0.187(3) Uani 1 1 d .
H55A H 1.0117 1.0013 0.6043 0.224 Uiso 1 1 calc R
H55B H 0.9006 1.0087 0.6330 0.224 Uiso 1 1 calc R
C56 C 0.9871(4) 0.9427(3) 0.6712(3) 0.1168(18) Uani 1 1 d .
H56A H 1.0616 0.9528 0.6856 0.140 Uiso 1 1 calc R
H56B H 0.9456 0.9514 0.7081 0.140 Uiso 1 1 calc R
C57 C 0.9796(3) 0.8859(2) 0.6569(2) 0.1001(16) Uani 1 1 d .
H57A H 0.9546 0.8629 0.6937 0.120 Uiso 1 1 calc R
H57B H 1.0493 0.8696 0.6489 0.120 Uiso 1 1 calc R
C58 C 0.3426(4) 0.92854(17) 0.48603(19) 0.0853(13) Uani 1 1 d .
H58A H 0.4171 0.9348 0.4785 0.102 Uiso 1 1 calc R
H58B H 0.2977 0.9384 0.4449 0.102 Uiso 1 1 calc R
C59 C 0.3259(3) 0.86432(19) 0.5045(2) 0.0877(13) Uani 1 1 d .
H59A H 0.3938 0.8426 0.5148 0.105 Uiso 1 1 calc R
H59B H 0.2826 0.8421 0.4692 0.105 Uiso 1 1 calc R
C60 C 0.2667(4) 0.8709(2) 0.5668(2) 0.1027(15) Uani 1 1 d .
H60A H 0.2036 0.8442 0.5642 0.123 Uiso 1 1 calc R
H60B H 0.3132 0.8613 0.6073 0.123 Uiso 1 1 calc R
C61 C 0.2374(3) 0.9371(2) 0.56329(19) 0.0878(13) Uani 1 1 d .
H61A H 0.1694 0.9429 0.5358 0.105 Uiso 1 1 calc R
H61B H 0.2309 0.9535 0.6076 0.105 Uiso 1 1 calc R
C62 C 0.9581(6) 0.7367(3) 0.8929(4) 0.171(3) Uani 1 1 d .
H62A H 0.9691 0.7458 0.8469 0.205 Uiso 1 1 calc R
H62B H 0.9507 0.7755 0.9171 0.205 Uiso 1 1 calc R
C63 C 1.0382(6) 0.6989(5) 0.9241(5) 0.248(5) Uani 1 1 d .
H63A H 1.1065 0.7115 0.9098 0.298 Uiso 1 1 calc R
H63B H 1.0423 0.7055 0.9720 0.298 Uiso 1 1 calc R
C64 C 1.0245(6) 0.6415(4) 0.9122(5) 0.217(4) Uani 1 1 d .
H64A H 1.0389 0.6175 0.9531 0.261 Uiso 1 1 calc R
H64B H 1.0727 0.6273 0.8807 0.261 Uiso 1 1 calc R
C65 C 0.9220(5) 0.6341(4) 0.8863(4) 0.238(4) Uani 1 1 d .
H65A H 0.8889 0.6001 0.9085 0.285 Uiso 1 1 calc R
H65B H 0.9179 0.6249 0.8389 0.285 Uiso 1 1 calc R

loop_
_atom_site_aniso_label
_atom_site_aniso_U_11
_atom_site_aniso_U_22
_atom_site_aniso_U_33
_atom_site_aniso_U_23
_atom_site_aniso_U_13
_atom_site_aniso_U_12
Pd1 0.03928(10) 0.02442(8) 0.02113(9) -0.00068(7) 0.00473(7) -0.00135(7)
P1 0.0394(3) 0.0230(3) 0.0247(3) -0.0004(2) 0.0042(2) -0.0004(2)
P2 0.0436(3) 0.0244(3) 0.0220(3) -0.0005(2) 0.0051(2) -0.0001(3)
N1 0.0367(11) 0.0375(11) 0.0243(9) -0.0052(8) 0.0045(8) -0.0032(9)
N2 0.0634(14) 0.0281(10) 0.0298(10) 0.0011(8) 0.0092(10) 0.0028(10)
C1 0.0396(13) 0.0285(12) 0.0286(11) 0.0004(10) 0.0044(10) 0.0033(10)
C2 0.0463(14) 0.0292(13) 0.0478(15) -0.0020(11) -0.0002(12) 0.0030(11)
C3 0.0611(17) 0.0305(13) 0.0588(17) -0.0011(13) -0.0012(15) 0.0072(13)
C4 0.075(2) 0.0472(17) 0.080(2) -0.0049(16) 0.0127(18) 0.0271(16)
C5 0.0628(18) 0.0539(19) 0.100(2) 0.0074(18) 0.0374(17) 0.0140(16)
C6 0.0538(16) 0.0369(14) 0.0615(17) 0.0026(13) 0.0184(14) 0.0040(13)
C7 0.0412(12) 0.0229(11) 0.0297(11) 0.0011(9) 0.0034(10) 0.0003(10)
C8 0.0428(14) 0.0375(13) 0.0351(13) -0.0042(11) 0.0058(11) -0.0036(11)
C9 0.0451(15) 0.0502(16) 0.0546(16) -0.0052(14) 0.0136(13) -0.0020(13)
C10 0.0409(15) 0.0511(17) 0.0628(18) -0.0073(14) 0.0036(14) -0.0040(13)
C11 0.0494(16) 0.0527(17) 0.0422(14) -0.0115(13) -0.0058(13) 0.0020(13)
C12 0.0483(14) 0.0343(13) 0.0315(12) -0.0042(10) 0.0013(11) 0.0026(11)
C13 0.0343(12) 0.0292(12) 0.0247(10) 0.0003(9) 0.0045(9) 0.0003(10)
C14 0.0409(13) 0.0294(12) 0.0330(12) 0.0071(10) 0.0018(10) -0.0004(10)
C15 0.0516(15) 0.0375(13) 0.0273(12) 0.0085(10) 0.0043(11) 0.0016(12)
C16 0.0564(16) 0.0435(14) 0.0231(11) 0.0024(11) 0.0040(11) -0.0019(12)
C17 0.0492(15) 0.0367(13) 0.0235(11) -0.0022(10) 0.0038(10) -0.0040(11)
C18 0.0389(13) 0.0276(11) 0.0260(11) 0.0009(9) 0.0022(10) -0.0014(10)
C19 0.0439(13) 0.0241(11) 0.0347(12) -0.0010(10) 0.0060(11) 0.0031(10)
C20 0.0527(16) 0.0540(16) 0.0383(14) -0.0058(13) 0.0136(12) 0.0036(14)
C21 0.0561(18) 0.069(2) 0.0616(19) -0.0080(17) 0.0229(15) -0.0001(16)
C22 0.0468(17) 0.062(2) 0.073(2) -0.0114(17) 0.0033(15) 0.0027(15)
C23 0.0471(16) 0.0557(18) 0.0522(16) 0.0037(14) -0.0085(14) 0.0001(14)
C24 0.0470(14) 0.0410(15) 0.0348(13) 0.0044(11) 0.0046(11) -0.0011(12)
C25 0.0587(15) 0.0269(12) 0.0237(11) 0.0003(9) 0.0083(11) -0.0038(11)
C26 0.0608(17) 0.0384(14) 0.0358(13) -0.0010(11) 0.0011(12) -0.0126(13)
C27 0.089(2) 0.0526(17) 0.0404(15) 0.0009(13) 0.0026(15) -0.0293(16)
C28 0.117(3) 0.0425(16) 0.0456(17) -0.0088(13) 0.0086(17) -0.0317(18)
C29 0.114(3) 0.0291(14) 0.0524(17) 0.0021(13) 0.0218(18) -0.0019(17)
C30 0.0786(19) 0.0286(13) 0.0377(14) 0.0007(11) 0.0123(13) 0.0039(13)
C31 0.0423(13) 0.0337(12) 0.0205(10) -0.0007(9) 0.0058(10) -0.0034(10)
C32 0.0514(15) 0.0355(13) 0.0355(13) -0.0041(11) 0.0069(11) -0.0027(12)
C33 0.0740(19) 0.0406(14) 0.0302(13) -0.0086(11) 0.0050(13) -0.0151(14)
C34 0.0641(17) 0.0497(16) 0.0304(12) 0.0077(12) -0.0038(12) -0.0214(14)
C35 0.0420(15) 0.0608(17) 0.0344(13) 0.0122(13) -0.0014(11) -0.0065(13)
C36 0.0477(15) 0.0391(14) 0.0292(12) 0.0033(10) 0.0075(11) -0.0053(12)
C37 0.092(2) 0.073(2) 0.0507(17) 0.0098(16) -0.0202(17) -0.0396(19)
C38 0.0448(14) 0.0288(12) 0.0269(11) 0.0006(9) 0.0088(10) -0.0010(10)
C39 0.0505(16) 0.0415(14) 0.0330(13) -0.0031(11) 0.0051(12) -0.0070(12)
C40 0.0435(15) 0.0475(15) 0.0528(16) -0.0029(13) -0.0017(13) -0.0085(13)
C41 0.0408(15) 0.0437(16) 0.0687(19) 0.0033(14) 0.0110(14) -0.0026(13)
C42 0.0496(16) 0.0533(17) 0.0482(15) -0.0044(14) 0.0182(13) -0.0012(13)
C43 0.0467(15) 0.0459(15) 0.0373(13) 0.0023(12) 0.0040(12) -0.0011(12)
C44 0.0477(18) 0.080(3) 0.088(2) 0.006(2) 0.0082(17) -0.0011(17)
C45 0.0519(14) 0.0267(11) 0.0236(11) -0.0010(9) 0.0140(10) -0.0017(11)
C46 0.0507(15) 0.0374(14) 0.0394(13) -0.0001(11) 0.0101(12) -0.0070(12)
C47 0.0619(18) 0.0381(15) 0.0673(19) -0.0027(14) 0.0245(15) -0.0118(14)
C48 0.0747(19) 0.0282(13) 0.0654(18) 0.0045(13) 0.0319(16) -0.0013(13)
C49 0.079(2) 0.0343(14) 0.0414(15) 0.0070(12) 0.0140(14) 0.0101(14)
O1 0.198(4) 0.167(4) 0.162(3) 0.025(3) -0.054(3) -0.025(3)
O2 0.271(5) 0.124(3) 0.152(4) -0.012(3) 0.008(4) 0.012(4)
O3 0.112(2) 0.0700(17) 0.0873(17) -0.0085(14) 0.0149(16) -0.0062(15)
O4 0.182(4) 0.160(5) 0.380(7) -0.057(5) 0.092(5) -0.037(4)
C50 0.093(3) 0.091(3) 0.194(5) 0.017(4) -0.032(3) -0.029(3)
C51 0.096(3) 0.248(7) 0.101(3) 0.060(4) 0.030(3) 0.078(4)
C52 0.144(4) 0.141(6) 0.303(7) -0.042(5) -0.147(4) -0.002(4)
C53 0.190(5) 0.130(4) 0.072(3) -0.021(3) 0.008(3) -0.081(4)
C54 0.138(4) 0.131(4) 0.122(4) 0.060(3) 0.007(3) 0.031(4)
C55 0.171(5) 0.067(3) 0.346(9) -0.033(4) 0.133(5) -0.039(3)
C56 0.076(3) 0.123(4) 0.147(4) -0.033(3) -0.010(3) -0.041(3)
C57 0.075(3) 0.118(4) 0.106(3) 0.019(3) 0.006(2) 0.012(3)
C58 0.118(3) 0.068(2) 0.074(2) 0.000(2) 0.028(2) 0.010(2)
C59 0.082(3) 0.074(3) 0.108(3) -0.010(2) 0.019(2) 0.008(2)
C60 0.112(3) 0.096(3) 0.095(3) 0.029(2) -0.013(3) -0.037(3)
C61 0.091(3) 0.103(3) 0.073(2) -0.010(2) 0.025(2) 0.001(2)
C62 0.167(6) 0.155(6) 0.199(7) 0.047(5) 0.051(5) -0.025(5)
C63 0.106(5) 0.318(13) 0.305(11) 0.009(11) -0.047(6) -0.047(7)
C64 0.135(5) 0.202(8) 0.302(11) -0.043(8) -0.035(6) 0.070(6)
C65 0.220(6) 0.152(6) 0.294(7) -0.070(5) -0.178(5) 0.073(5)

loop_
_atom_type_symbol
_atom_type_description
_atom_type_scat_dispersion_real
_atom_type_scat_dispersion_imag
_atom_type_scat_source
C C 0.0033 0.0016 'International Tables Vol C Tables 4.2.6.8 and 6.1.1.4'
H H 0.0000 0.0000 'International Tables Vol C Tables 4.2.6.8 and 6.1.1.4'
N N 0.0061 0.0033 'International Tables Vol C Tables 4.2.6.8 and 6.1.1.4'
P P 0.1023 0.0942 'International Tables Vol C Tables 4.2.6.8 and 6.1.1.4'
Pd Pd -0.9988 1.0072 'International Tables Vol C Tables 4.2.6.8 and 6.1.1.4'
O O 0.0106 0.0060 'International Tables Vol C Tables 4.2.6.8 and 6.1.1.4'

loop_
_geom_angle_atom_site_label_1
_geom_angle_atom_site_label_2
_geom_angle_atom_site_label_3
_geom_angle
C45 Pd1 N1 90.03(8)
C45 Pd1 P2 89.93(7)
N1 Pd1 P2 179.41(5)
C45 Pd1 P1 171.94(7)
N1 Pd1 P1 97.76(6)
P2 Pd1 P1 82.26(2)
C1 P1 C7 104.70(11)
C1 P1 C13 105.49(10)
C7 P1 C13 102.74(11)
C1 P1 Pd1 122.84(8)
C7 P1 Pd1 115.15(8)
C13 P1 Pd1 103.73(8)
C19 P2 C25 105.57(12)
C19 P2 C18 106.02(11)
C25 P2 C18 105.09(10)
C19 P2 Pd1 111.85(8)
C25 P2 Pd1 119.71(8)
C18 P2 Pd1 107.65(8)
C38 N1 C31 121.21(19)
C38 N1 Pd1 125.11(14)
C31 N1 Pd1 113.07(15)
C45 N2 C49 117.3(2)
C2 C1 C6 118.9(2)
C2 C1 P1 123.17(19)
C6 C1 P1 117.84(19)
C1 C2 C3 120.6(3)
C4 C3 C2 119.7(3)
C3 C4 C5 120.3(3)
C6 C5 C4 120.8(3)
C5 C6 C1 119.5(3)
C8 C7 C12 119.2(2)
C8 C7 P1 122.28(17)
C12 C7 P1 118.31(19)
C9 C8 C7 120.3(2)
C10 C9 C8 119.8(3)
C11 C10 C9 120.6(3)
C10 C11 C12 120.3(2)
C11 C12 C7 119.7(2)
C14 C13 C18 119.8(2)
C14 C13 P1 123.91(18)
C18 C13 P1 116.29(16)
C13 C14 C15 119.8(2)
C16 C15 C14 120.5(2)
C15 C16 C17 120.3(2)
C18 C17 C16 119.3(2)
C17 C18 C13 120.3(2)
C17 C18 P2 123.11(18)
C13 C18 P2 116.63(16)
C20 C19 C24 119.8(2)
C20 C19 P2 121.45(19)
C24 C19 P2 118.73(19)
C21 C20 C19 120.2(3)
C20 C21 C22 120.4(3)
C23 C22 C21 119.7(3)
C24 C23 C22 120.2(3)
C23 C24 C19 119.7(2)
C30 C25 C26 119.5(2)
C30 C25 P2 120.3(2)
C26 C25 P2 119.89(19)
C25 C26 C27 120.8(3)
C28 C27 C26 119.2(3)
C27 C28 C29 121.1(3)
C28 C29 C30 119.7(3)
C25 C30 C29 119.7(3)
N1 C31 C36 119.7(2)
N1 C31 C32 123.5(2)
C36 C31 C32 116.8(2)
C33 C32 C31 121.1(3)
C34 C33 C32 122.2(3)
C33 C34 C35 116.8(2)
C33 C34 C37 120.5(3)
C35 C34 C37 122.6(3)
C34 C35 C36 122.1(3)
C35 C36 C31 120.9(2)
N1 C38 C39 121.5(2)
N1 C38 C43 124.1(2)
C39 C38 C43 114.4(2)
C40 C39 C38 122.5(2)
C39 C40 C41 122.5(3)
C42 C41 C40 116.4(3)
C42 C41 C44 120.2(3)
C40 C41 C44 123.4(3)
C41 C42 C43 122.0(3)
C42 C43 C38 122.2(2)
N2 C45 C46 120.8(2)
N2 C45 Pd1 115.34(17)
C46 C45 Pd1 123.84(18)
C47 C46 C45 121.1(3)
C46 C47 C48 118.4(3)
C49 C48 C47 118.1(3)
N2 C49 C48 124.3(3)
C50 O1 C53 96.1(4)
C57 O2 C54 101.3(4)
C58 O3 C61 105.7(3)
C62 O4 C65 98.5(5)
C51 C50 O1 100.2(4)
C52 C51 C50 112.9(6)
C51 C52 C53 114.6(6)
C52 C53 O1 108.5(5)
C55 C54 O2 104.3(4)
C56 C55 C54 109.7(5)
C57 C56 C55 111.8(5)
C56 C57 O2 108.8(4)
O3 C58 C59 109.1(3)
C58 C59 C60 102.7(3)
C61 C60 C59 101.0(3)
O3 C61 C60 106.0(3)
C63 C62 O4 98.0(6)
C64 C63 C62 114.1(8)
C63 C64 C65 107.1(7)
C64 C65 O4 106.1(6)

loop_
_geom_bond_atom_site_label_1
_geom_bond_atom_site_label_2
_geom_bond_distance
Pd1 C45 2.035(2)
Pd1 N1 2.0882(19)
Pd1 P2 2.2389(8)
Pd1 P1 2.3678(7)
P1 C1 1.817(2)
P1 C7 1.831(3)
P1 C13 1.837(2)
P2 C19 1.827(3)
P2 C25 1.823(2)
P2 C18 1.830(2)
N1 C38 1.377(3)
N1 C31 1.388(3)
N2 C45 1.345(3)
N2 C49 1.351(3)
C1 C2 1.382(3)
C1 C6 1.392(4)
C2 C3 1.384(4)
C3 C4 1.354(4)
C4 C5 1.375(5)
C5 C6 1.371(4)
C7 C8 1.384(3)
C7 C12 1.392(3)
C8 C9 1.380(4)
C9 C10 1.375(4)
C10 C11 1.362(4)
C11 C12 1.383(4)
C13 C14 1.388(3)
C13 C18 1.395(3)
C14 C15 1.386(3)
C15 C16 1.380(4)
C16 C17 1.393(3)
C17 C18 1.389(3)
C19 C20 1.392(4)
C19 C24 1.391(3)
C20 C21 1.359(4)
C21 C22 1.389(4)
C22 C23 1.385(4)
C23 C24 1.376(4)
C25 C30 1.378(4)
C25 C26 1.378(4)
C26 C27 1.379(4)
C27 C28 1.365(5)
C28 C29 1.367(5)
C29 C30 1.390(4)
C31 C36 1.397(3)
C31 C32 1.416(3)
C32 C33 1.384(4)
C33 C34 1.387(4)
C34 C35 1.390(4)
C34 C37 1.506(4)
C35 C36 1.398(4)
C38 C39 1.409(3)
C38 C43 1.413(3)
C39 C40 1.361(4)
C40 C41 1.378(4)
C41 C42 1.386(4)
C41 C44 1.515(4)
C42 C43 1.372(4)
C45 C46 1.381(3)
C46 C47 1.370(4)
C47 C48 1.380(4)
C48 C49 1.365(4)
O1 C50 1.541(6)
O1 C53 1.557(6)
O2 C57 1.512(6)
O2 C54 1.491(7)
O3 C58 1.381(4)
O3 C61 1.378(5)
O4 C62 1.499(8)
O4 C65 1.520(8)
C50 C51 1.497(7)
C51 C52 1.174(9)
C52 C53 1.290(8)
C54 C55 1.437(8)
C55 C56 1.354(8)
C56 C57 1.274(7)
C58 C59 1.474(6)
C59 C60 1.563(6)
C60 C61 1.493(6)
C62 C63 1.412(10)
C63 C64 1.284(12)
C64 C65 1.368(9)
